data_4027896
loop_
_publ_author_name
'Simbarashe Ngwerume'
'William Lewis'
'Jason E. Camp'

_publ_contact_author_address
;
  School of Chemistry
  The University of Nottingham
  University Park
  Nottingham  NG7 2RD
  England UK
;
_publ_contact_author_email jason.camp@nottingham.ac.uk
_publ_contact_author_fax '0115 951 3563'
_publ_contact_author_name 'Jason E. Camp'
_publ_contact_author_phone '0115 84 68464'
_publ_section_title
;
 Development of a Gold-Multifaceted Catalysis Approach to the Synthesis of
 Highly Substituted Pyrroles: Mechanistic Insights via Huisgen
 Cycloaddition Studies
;
_journal_name_full 'Journal of Organic Chemistry'
_journal_page_first 920
_journal_page_last 934
_journal_paper_doi 10.1021/jo302349k
_journal_volume 78
_journal_year 2013
_chemical_formula_moiety 'C14 H14 N2 O7'
_chemical_formula_sum 'C14 H14 N2 O7'
_chemical_formula_weight 322.27
_chemical_name_systematic
; 
 ? 
;
_space_group_IT_number 14
_symmetry_cell_setting monoclinic
_symmetry_space_group_name_Hall '-P 2yn'
_symmetry_space_group_name_H-M 'P 1 21/n 1'
_atom_sites_solution_hydrogens geom
_atom_sites_solution_primary direct
_atom_sites_solution_secondary difmap
_audit_creation_method 'enCIFer editing of SHELXL-97 created file'
_cell_angle_alpha 90.00
_cell_angle_beta 97.5363(19)
_cell_angle_gamma 90.00
_cell_formula_units_Z 4
_cell_length_a 7.86962(17)
_cell_length_b 12.1226(3)
_cell_length_c 15.5340(3)
_cell_measurement_reflns_used 4311
_cell_measurement_temperature 90(2)
_cell_measurement_theta_max 74.87
_cell_measurement_theta_min 3.65
_cell_volume 1469.15(6)
_computing_cell_refinement
;
CrysAlisPro, Oxford Diffraction Ltd.,
Version 1.171.33.52 (release 06-11-2009 CrysAlis171 .NET)
(compiled Nov  6 2009,16:24:50)
;
_computing_data_collection
;
CrysAlisPro, Oxford Diffraction Ltd.,
Version 1.171.33.52 (release 06-11-2009 CrysAlis171 .NET)
(compiled Nov  6 2009,16:24:50)
;
_computing_data_reduction
;
CrysAlisPro, Oxford Diffraction Ltd.,
Version 1.171.33.52 (release 06-11-2009 CrysAlis171 .NET)
(compiled Nov  6 2009,16:24:50)
;
_computing_publication_material 'enCIFer(Allen et al.,2004);PLATON(Spek,2003)'
_computing_structure_refinement 'SHELXL-97 (Sheldrick, 2008)'
_computing_structure_solution 'SHELXS-97 (Sheldrick, 2008)'
_diffrn_ambient_temperature 90(2)
_diffrn_detector_area_resol_mean 10.3613
_diffrn_measured_fraction_theta_full 0.997
_diffrn_measured_fraction_theta_max 0.963
_diffrn_measurement_device_type 'SuperNova, Single source at offset), Atlas'
_diffrn_measurement_method '\w scans'
_diffrn_radiation_monochromator mirror
_diffrn_radiation_source 'SuperNova (Cu) x-ray Source'
_diffrn_radiation_type 'Cu K\a'
_diffrn_radiation_wavelength 1.54184
_diffrn_reflns_av_R_equivalents 0.0194
_diffrn_reflns_av_sigmaI/netI 0.0164
_diffrn_reflns_limit_h_max 9
_diffrn_reflns_limit_h_min -6
_diffrn_reflns_limit_k_max 14
_diffrn_reflns_limit_k_min -14
_diffrn_reflns_limit_l_max 19
_diffrn_reflns_limit_l_min -19
_diffrn_reflns_number 6017
_diffrn_reflns_theta_full 67.50
_diffrn_reflns_theta_max 75.12
_diffrn_reflns_theta_min 4.64
_diffrn_standards_decay_% 0
_diffrn_standards_number 0
_exptl_absorpt_coefficient_mu 1.019
_exptl_absorpt_correction_T_max 0.742
_exptl_absorpt_correction_T_min 0.598
_exptl_absorpt_correction_type analytical
_exptl_absorpt_process_details
;
CrysAlisPro, Oxford Diffraction Ltd., 
Version 1.171.33.55 (release 05-01-2010 CrysAlis171 .NET) 
(compiled Jan  5 2010,16:28:46) 
Analytical numeric absorption correction using a multifaceted crystal 
model based on expressions derived by R.C. Clark & J.S. Reid. 
(Clark, R. C. & Reid, J. S. (1995). Acta Cryst. A51, 887-897) 
;
_exptl_crystal_colour colourless
_exptl_crystal_density_diffrn 1.457
_exptl_crystal_description block
_exptl_crystal_F_000 672
_exptl_crystal_size_max 0.9287
_exptl_crystal_size_mid 0.5835
_exptl_crystal_size_min 0.4397
_refine_diff_density_max 0.189
_refine_diff_density_min -0.231
_refine_diff_density_rms 0.040
_refine_ls_extinction_method none
_refine_ls_goodness_of_fit_ref 1.061
_refine_ls_hydrogen_treatment mixed
_refine_ls_matrix_type full
_refine_ls_number_parameters 258
_refine_ls_number_reflns 2918
_refine_ls_number_restraints 11
_refine_ls_restrained_S_all 1.082
_refine_ls_R_factor_all 0.0491
_refine_ls_R_factor_gt 0.0428
_refine_ls_shift/su_max 0.001
_refine_ls_shift/su_mean 0.000
_refine_ls_structure_factor_coef Fsqd
_refine_ls_weighting_details 'calc w=1/[\s^2^(Fo^2^)+(0.0531P)^2^+0.6198P] where P=(Fo^2^+2Fc^2^)/3'
_refine_ls_weighting_scheme calc
_refine_ls_wR_factor_gt 0.1117
_refine_ls_wR_factor_ref 0.1157
_reflns_number_gt 2545
_reflns_number_total 2918
_reflns_threshold_expression I>2\s(I)
_cod_data_source_file jo302349k_si_002_3.cif
_cod_data_source_block 5b
_cod_original_cell_volume 1469.14(5)
_cod_original_sg_symbol_H-M 'P 21/n'
_cod_database_code 4027896
_nottingham_internal_coll_name SNJCCA
_nottingham_internal_coll_number 9570
_nottingham_internal_coll_client SN/JC
_nottingham_internal_coll_type custom
_nottingham_internal_coll_frame_time 1.5s
_nottingham_internal_coll_frame_width '1 degree'
_nottingham_internal_coll_frame_method '\w scans'
_nottingham_internal_coll_user WL
_nottingham_internal_coll_date 6/7/2010
_nottingham_internal_process_user WL
_nottingham_internal_process_date 06/07/2010
_nottingham_internal_solution_user WL
_nottingham_internal_solution_date 6/7/2010
_nottingham_internal_refinement_user WL
_nottingham_internal_refinement_date 14/7/2010
_nottingham_internal_validation_user WL
_nottingham_internal_validation_date 14/7/2010
_nottingham_internal_archive_date 14/7/2010

loop_
_symmetry_equiv_pos_as_xyz
'x, y, z'
'-x+1/2, y+1/2, -z+1/2'
'-x, -y, -z'
'x-1/2, -y-1/2, z-1/2'

loop_
_atom_site_label
_atom_site_type_symbol
_atom_site_fract_x
_atom_site_fract_y
_atom_site_fract_z
_atom_site_U_iso_or_equiv
_atom_site_adp_type
_atom_site_occupancy
_atom_site_symmetry_multiplicity
_atom_site_calc_flag
_atom_site_refinement_flags
_atom_site_disorder_assembly
_atom_site_disorder_group
C1 C 0.05797(19) 0.82760(14) 0.72288(9) 0.0336(4) Uani 1 1 d . . .
N2 N 0.10977(18) 0.87326(11) 0.79552(8) 0.0347(3) Uani 1 1 d . . .
C3 C -0.0526(3) 0.7283(2) 0.71059(12) 0.0645(7) Uani 1 1 d . . .
H3C H -0.0848 0.7051 0.7667 0.097 Uiso 1 1 calc R . .
H3A H 0.0101 0.6685 0.6863 0.097 Uiso 1 1 calc R . .
H3B H -0.1562 0.7455 0.6707 0.097 Uiso 1 1 calc R . .
O4 O 0.04155(15) 0.82005(10) 0.86568(7) 0.0369(3) Uani 1 1 d D A .
C5 C 0.12322(19) 0.85633(13) 0.94345(9) 0.0317(3) Uani 1 1 d D . .
C6 C 0.00437(19) 0.85128(12) 1.01083(9) 0.0283(3) Uani 1 1 d D A .
O7 O -0.14486(15) 0.83128(13) 0.99410(8) 0.0491(4) Uani 1 1 d . . .
O9 O 0.08366(14) 0.87172(9) 1.09006(7) 0.0350(3) Uani 1 1 d . . .
C10 C -0.0205(2) 0.85844(16) 1.15947(11) 0.0436(4) Uani 1 1 d . A .
H10C H 0.0454 0.8812 1.2146 0.065 Uiso 1 1 calc R . .
H10A H -0.0538 0.7809 1.1632 0.065 Uiso 1 1 calc R . .
H10B H -0.1235 0.9043 1.1477 0.065 Uiso 1 1 calc R . .
C11 C 0.2745(5) 0.9120(4) 0.9641(3) 0.0292(11) Uani 0.480(3) 1 d PD A 1
H11 H 0.2995 0.9374 1.0222 0.035 Uiso 0.480(3) 1 calc PR A 1
C12 C 0.4044(4) 0.9371(3) 0.90493(19) 0.0293(8) Uani 0.480(3) 1 d PD A 1
O13 O 0.4443(3) 1.02960(19) 0.88800(14) 0.0343(7) Uani 0.480(3) 1 d PD A 1
O14 O 0.4768(4) 0.8466(3) 0.8770(2) 0.0341(8) Uani 0.480(3) 1 d PD A 1
C15 C 0.6032(6) 0.8685(5) 0.8180(3) 0.0414(11) Uani 0.480(3) 1 d PD A 1
H15A H 0.6582 0.7992 0.8046 0.062 Uiso 0.480(3) 1 calc PR A 1
H15C H 0.6902 0.9196 0.8457 0.062 Uiso 0.480(3) 1 calc PR A 1
H15B H 0.5460 0.9014 0.7643 0.062 Uiso 0.480(3) 1 calc PR A 1
C11A C 0.2907(5) 0.8717(4) 0.9540(3) 0.0281(10) Uani 0.520(3) 1 d PD A 2
H11A H 0.3428 0.8975 1.0090 0.034 Uiso 0.520(3) 1 calc PR A 2
C12A C 0.4038(5) 0.8514(3) 0.8859(2) 0.0263(9) Uani 0.520(3) 1 d PD A 2
O13A O 0.4156(3) 0.76421(17) 0.85062(13) 0.0338(6) Uani 0.520(3) 1 d PD A 2
O14A O 0.5016(3) 0.93943(18) 0.87555(12) 0.0301(6) Uani 0.520(3) 1 d PD A 2
C15A C 0.6249(5) 0.9229(4) 0.8147(3) 0.0365(9) Uani 0.520(3) 1 d PD A 2
H15F H 0.6929 0.9901 0.8116 0.055 Uiso 0.520(3) 1 calc PR A 2
H15D H 0.5638 0.9061 0.7571 0.055 Uiso 0.520(3) 1 calc PR A 2
H15E H 0.7009 0.8614 0.8345 0.055 Uiso 0.520(3) 1 calc PR A 2
C16 C 0.11965(19) 0.88160(14) 0.64668(9) 0.0319(3) Uani 1 1 d . . .
C18 C 0.0913(2) 0.83264(15) 0.56502(10) 0.0362(4) Uani 1 1 d . . .
H18 H 0.0308 0.7647 0.5580 0.043 Uiso 1 1 calc R . .
C19 C 0.1500(2) 0.88166(15) 0.49367(10) 0.0366(4) Uani 1 1 d . . .
H19 H 0.1307 0.8479 0.4381 0.044 Uiso 1 1 calc R . .
C20 C 0.23638(19) 0.97966(14) 0.50515(9) 0.0322(3) Uani 1 1 d . . .
C21 C 0.2674(2) 1.03205(15) 0.58529(10) 0.0363(4) Uani 1 1 d . . .
H21 H 0.3273 1.1002 0.5914 0.044 Uiso 1 1 calc R . .
C22 C 0.2089(2) 0.98229(14) 0.65568(10) 0.0361(4) Uani 1 1 d . . .
H22 H 0.2292 1.0166 0.7111 0.043 Uiso 1 1 calc R . .
N23 N 0.29671(17) 1.03224(13) 0.42936(8) 0.0373(3) Uani 1 1 d . . .
O24 O 0.37328(17) 1.12021(12) 0.43983(8) 0.0497(3) Uani 1 1 d . . .
O25 O 0.26810(17) 0.98533(12) 0.35882(7) 0.0493(3) Uani 1 1 d . . .

loop_
_atom_site_aniso_label
_atom_site_aniso_U_11
_atom_site_aniso_U_22
_atom_site_aniso_U_33
_atom_site_aniso_U_23
_atom_site_aniso_U_13
_atom_site_aniso_U_12
C1 0.0290(7) 0.0452(9) 0.0252(7) 0.0015(6) -0.0020(6) 0.0077(7)
N2 0.0466(8) 0.0339(7) 0.0235(6) 0.0047(5) 0.0049(5) 0.0080(6)
C3 0.0624(13) 0.1017(18) 0.0270(9) 0.0009(10) -0.0025(8) -0.0420(13)
O4 0.0444(7) 0.0431(7) 0.0229(5) 0.0018(4) 0.0031(4) -0.0012(5)
C5 0.0319(8) 0.0383(8) 0.0240(7) 0.0054(6) 0.0000(6) 0.0012(6)
C6 0.0319(8) 0.0262(7) 0.0265(7) 0.0031(5) 0.0020(6) -0.0001(6)
O7 0.0323(6) 0.0806(10) 0.0333(6) 0.0147(6) 0.0003(5) -0.0114(6)
O9 0.0389(6) 0.0408(6) 0.0248(5) -0.0002(4) 0.0021(4) -0.0072(5)
C10 0.0542(11) 0.0501(10) 0.0279(8) 0.0040(7) 0.0105(7) 0.0122(8)
C11 0.0286(19) 0.032(3) 0.0264(19) 0.0119(19) 0.0023(13) 0.0098(18)
C12 0.0254(17) 0.036(2) 0.0234(15) 0.0049(13) -0.0085(13) -0.0002(13)
O13 0.0356(13) 0.0351(14) 0.0310(12) 0.0023(9) 0.0000(9) -0.0083(10)
O14 0.0285(17) 0.0398(19) 0.0321(14) 0.0065(11) -0.0027(14) 0.0050(15)
C15 0.035(2) 0.062(3) 0.0272(18) 0.004(2) 0.0043(15) 0.007(2)
C11A 0.0265(17) 0.031(2) 0.0266(18) 0.0078(18) 0.0027(12) 0.0085(16)
C12A 0.022(2) 0.034(2) 0.0203(15) 0.0071(12) -0.0072(15) 0.0035(17)
O13A 0.0391(12) 0.0306(12) 0.0329(11) 0.0047(9) 0.0090(9) 0.0056(9)
O14A 0.0258(11) 0.0403(16) 0.0249(10) 0.0003(8) 0.0054(9) -0.0037(9)
C15A 0.0310(18) 0.052(2) 0.0287(17) 0.0016(19) 0.0101(13) -0.0021(19)
C16 0.0282(7) 0.0410(9) 0.0253(7) 0.0013(6) -0.0013(6) 0.0115(6)
C18 0.0355(8) 0.0436(9) 0.0285(8) -0.0020(6) 0.0006(6) 0.0047(7)
C19 0.0366(8) 0.0478(10) 0.0247(7) -0.0040(6) 0.0012(6) 0.0092(7)
C20 0.0279(7) 0.0431(9) 0.0252(7) 0.0026(6) 0.0023(6) 0.0121(6)
C21 0.0375(8) 0.0402(9) 0.0305(8) -0.0002(6) 0.0018(6) 0.0067(7)
C22 0.0411(9) 0.0429(9) 0.0232(7) -0.0017(6) -0.0003(6) 0.0084(7)
N23 0.0325(7) 0.0524(9) 0.0273(7) 0.0016(6) 0.0047(5) 0.0103(6)
O24 0.0512(8) 0.0578(8) 0.0426(7) -0.0019(6) 0.0152(6) -0.0083(6)
O25 0.0562(8) 0.0661(9) 0.0267(6) -0.0028(6) 0.0090(5) 0.0014(7)

loop_
_atom_type_symbol
_atom_type_description
_atom_type_scat_dispersion_real
_atom_type_scat_dispersion_imag
_atom_type_scat_source
C C 0.0181 0.0091 'International Tables Vol C Tables 4.2.6.8 and 6.1.1.4'
H H 0.0000 0.0000 'International Tables Vol C Tables 4.2.6.8 and 6.1.1.4'
N N 0.0311 0.0180 'International Tables Vol C Tables 4.2.6.8 and 6.1.1.4'
O O 0.0492 0.0322 'International Tables Vol C Tables 4.2.6.8 and 6.1.1.4'

loop_
_geom_angle_atom_site_label_1
_geom_angle_atom_site_label_2
_geom_angle_atom_site_label_3
_geom_angle
N2 C1 C3 125.48(15)
N2 C1 C16 114.40(15)
C3 C1 C16 120.11(14)
C1 N2 O4 111.73(14)
C5 O4 N2 110.42(12)
C11A C5 O4 120.2(2)
C11A C5 C11 22.78(19)
O4 C5 C11 131.3(2)
C11A C5 C6 128.7(2)
O4 C5 C6 109.98(13)
C11 C5 C6 117.5(2)
O7 C6 O9 124.67(14)
O7 C6 C5 122.97(14)
O9 C6 C5 112.36(13)
C6 O9 C10 115.27(13)
C5 C11 C12 126.9(4)
O13 C12 O14 124.1(3)
O13 C12 C11 123.0(3)
O14 C12 C11 112.9(3)
C12 O14 C15 114.2(4)
C5 C11A C12A 124.6(4)
O13A C12A O14A 124.5(3)
O13A C12A C11A 124.0(3)
O14A C12A C11A 111.1(3)
C12A O14A C15A 114.3(3)
C18 C16 C22 118.64(15)
C18 C16 C1 120.47(16)
C22 C16 C1 120.89(14)
C19 C18 C16 120.95(17)
C20 C19 C18 118.62(15)
C19 C20 C21 122.62(15)
C19 C20 N23 118.60(14)
C21 C20 N23 118.78(16)
C22 C21 C20 118.17(17)
C21 C22 C16 121.00(15)
O24 N23 O25 123.40(14)
O24 N23 C20 118.40(13)
O25 N23 C20 118.20(15)

loop_
_geom_bond_atom_site_label_1
_geom_bond_atom_site_label_2
_geom_bond_distance
C1 N2 1.275(2)
C1 C3 1.484(3)
C1 C16 1.489(2)
N2 O4 1.4303(17)
O4 C5 1.3646(18)
C5 C11A 1.320(4)
C5 C11 1.370(5)
C5 C6 1.494(2)
C6 O7 1.1939(19)
C6 O9 1.3282(18)
O9 C10 1.446(2)
C11 C12 1.493(5)
C12 O13 1.203(4)
C12 O14 1.334(4)
O14 C15 1.462(5)
C11A C12A 1.490(5)
C12A O13A 1.200(5)
C12A O14A 1.338(4)
O14A C15A 1.454(4)
C16 C18 1.392(2)
C16 C22 1.406(2)
C18 C19 1.389(2)
C19 C20 1.369(2)
C20 C21 1.390(2)
C20 N23 1.471(2)
C21 C22 1.380(2)
N23 O24 1.225(2)
N23 O25 1.2289(18)

loop_
_geom_torsion_atom_site_label_1
_geom_torsion_atom_site_label_2
_geom_torsion_atom_site_label_3
_geom_torsion_atom_site_label_4
_geom_torsion
C3 C1 N2 O4 -2.8(2)
C16 C1 N2 O4 177.98(11)
C1 N2 O4 C5 168.51(13)
N2 O4 C5 C11A -40.9(3)
N2 O4 C5 C11 -16.2(3)
N2 O4 C5 C6 150.35(12)
C11A C5 C6 O7 -176.1(3)
O4 C5 C6 O7 -8.5(2)
C11 C5 C6 O7 160.1(3)
C11A C5 C6 O9 4.1(3)
O4 C5 C6 O9 171.65(12)
C11 C5 C6 O9 -19.7(3)
O7 C6 O9 C10 5.5(2)
C5 C6 O9 C10 -174.67(13)
C11A C5 C11 C12 60.8(9)
O4 C5 C11 C12 -7.9(6)
C6 C5 C11 C12 -173.7(3)
C5 C11 C12 O13 119.0(4)
C5 C11 C12 O14 -64.3(5)
O13 C12 O14 C15 -4.0(5)
C11 C12 O14 C15 179.3(3)
O4 C5 C11A C12A -0.5(5)
C11 C5 C11A C12A -126.4(12)
C6 C5 C11A C12A 166.0(3)
C5 C11A C12A O13A -57.9(6)
C5 C11A C12A O14A 128.1(4)
O13A C12A O14A C15A 1.6(5)
C11A C12A O14A C15A 175.6(3)
N2 C1 C16 C18 171.81(14)
C3 C1 C16 C18 -7.5(2)
N2 C1 C16 C22 -7.6(2)
C3 C1 C16 C22 173.09(17)
C22 C16 C18 C19 0.2(2)
C1 C16 C18 C19 -179.24(14)
C16 C18 C19 C20 -0.2(2)
C18 C19 C20 C21 -0.1(2)
C18 C19 C20 N23 -179.25(14)
C19 C20 C21 C22 0.3(2)
N23 C20 C21 C22 179.46(13)
C20 C21 C22 C16 -0.3(2)
C18 C16 C22 C21 0.0(2)
C1 C16 C22 C21 179.46(15)
C19 C20 N23 O24 179.68(14)
C21 C20 N23 O24 0.4(2)
C19 C20 N23 O25 -0.6(2)
C21 C20 N23 O25 -179.80(14)
